data_7216425
loop_
_publ_author_name
'Tripuramallu, Bharat Kumar'
'Manna, Paulami'
'Das, Samar K.'

_publ_section_title
;
 Structural library of coordination polymers based on flexible linkers
 exploiting the role of linker coordination angle: synthesis, structural
 characterization and magnetic properties
;
_journal_issue 22
_journal_name_full CrystEngComm
_journal_page_first 4816
_journal_paper_doi 10.1039/c3ce42637h
_journal_volume 16
_journal_year 2014
_chemical_formula_moiety 'C31 H22 Co F6 N4 O5'
_chemical_formula_sum 'C31 H22 Co F6 N4 O5'
_chemical_formula_weight 703.46
_chemical_name_systematic
; 
 ? 
;
_space_group_IT_number 68
_symmetry_cell_setting orthorhombic
_symmetry_space_group_name_Hall '-C 2a 2ac'
_symmetry_space_group_name_H-M 'C c c a :2'
_atom_sites_solution_hydrogens geom
_atom_sites_solution_primary direct
_atom_sites_solution_secondary difmap
_audit_creation_method SHELXL-97
_cell_angle_alpha 90.00
_cell_angle_beta 90.00
_cell_angle_gamma 90.00
_cell_formula_units_Z 8
_cell_length_a 13.177(8)
_cell_length_b 15.668(8)
_cell_length_c 28.949(15)
_cell_measurement_reflns_used 7288
_cell_measurement_temperature 298(2)
_cell_measurement_theta_max 26.17
_cell_measurement_theta_min 2.14
_cell_volume 5977(6)
_computing_cell_refinement 'Bruker SMART'
_computing_data_collection 'Bruker SMART'
_computing_data_reduction 'Bruker SAINT'
_computing_molecular_graphics 'Bruker SHELXTL'
_computing_publication_material 'Bruker SHELXTL'
_computing_structure_refinement 'SHELXL-97 (Sheldrick, 1997)'
_computing_structure_solution 'SHELXS-97 (Sheldrick, 1990)'
_diffrn_ambient_temperature 298(2)
_diffrn_measured_fraction_theta_full 0.994
_diffrn_measured_fraction_theta_max 0.994
_diffrn_measurement_device_type 'CCD area detector'
_diffrn_measurement_method 'phi and omega scans'
_diffrn_radiation_monochromator graphite
_diffrn_radiation_source 'fine-focus sealed tube'
_diffrn_radiation_type MoK\a
_diffrn_radiation_wavelength 0.71073
_diffrn_reflns_av_R_equivalents 0.0890
_diffrn_reflns_av_sigmaI/netI 0.0439
_diffrn_reflns_limit_h_max 16
_diffrn_reflns_limit_h_min -16
_diffrn_reflns_limit_k_max 19
_diffrn_reflns_limit_k_min -19
_diffrn_reflns_limit_l_max 34
_diffrn_reflns_limit_l_min -36
_diffrn_reflns_number 25834
_diffrn_reflns_theta_full 26.36
_diffrn_reflns_theta_max 26.36
_diffrn_reflns_theta_min 1.41
_exptl_absorpt_coefficient_mu 0.660
_exptl_absorpt_correction_T_max 0.9369
_exptl_absorpt_correction_T_min 0.7782
_exptl_absorpt_correction_type multi-scan
_exptl_absorpt_process_details 'Bruker SADABS'
_exptl_crystal_colour red
_exptl_crystal_density_diffrn 1.563
_exptl_crystal_density_method 'not measured'
_exptl_crystal_description block
_exptl_crystal_F_000 2856
_exptl_crystal_size_max 0.40
_exptl_crystal_size_mid 0.20
_exptl_crystal_size_min 0.10
_refine_diff_density_max 0.613
_refine_diff_density_min -0.296
_refine_diff_density_rms 0.088
_refine_ls_extinction_method none
_refine_ls_goodness_of_fit_ref 1.266
_refine_ls_hydrogen_treatment mixed
_refine_ls_matrix_type full
_refine_ls_number_parameters 214
_refine_ls_number_reflns 3057
_refine_ls_number_restraints 0
_refine_ls_restrained_S_all 1.266
_refine_ls_R_factor_all 0.0868
_refine_ls_R_factor_gt 0.0687
_refine_ls_shift/su_max 0.000
_refine_ls_shift/su_mean 0.000
_refine_ls_structure_factor_coef Fsqd
_refine_ls_weighting_details 'calc w=1/[\s^2^(Fo^2^)+(0.0540P)^2^+11.5702P] where P=(Fo^2^+2Fc^2^)/3'
_refine_ls_weighting_scheme calc
_refine_ls_wR_factor_gt 0.1361
_refine_ls_wR_factor_ref 0.1421
_reflns_number_gt 2634
_reflns_number_total 3057
_reflns_threshold_expression >2sigma(I)
_cod_data_source_file c3ce42637h2.cif
_cod_data_source_block compound2a
_cod_depositor_comments
;
The following automatic conversions were performed:

'_symmetry_cell_setting' value 'Orthorhombic' changed to
'orthorhombic' according to
/usr/data/users/saulius/crontab/automatic-downloads/current/RSC/lib/dictionaries/cif_core.dic
dictionary named 'cif_core.dic' version 2.4.2 from 2011-04-26.

Automatic conversion script
Id: cif_fix_values 2281 2013-09-26 08:29:07Z andrius 
;
_cod_original_cell_volume 5977(5)
_cod_original_sg_symbol_H-M Ccca
_cod_database_code 7216425

loop_
_symmetry_equiv_pos_as_xyz
'x, y, z'
'-x+1/2, -y, z'
'-x, y, -z+1/2'
'x+1/2, -y, -z+1/2'
'x+1/2, y+1/2, z'
'-x+1, -y+1/2, z'
'-x+1/2, y+1/2, -z+1/2'
'x+1, -y+1/2, -z+1/2'
'-x, -y, -z'
'x-1/2, y, -z'
'x, -y, z-1/2'
'-x-1/2, y, z-1/2'
'-x+1/2, -y+1/2, -z'
'x, y+1/2, -z'
'x+1/2, -y+1/2, z-1/2'
'-x, y+1/2, z-1/2'

loop_
_atom_site_label
_atom_site_type_symbol
_atom_site_fract_x
_atom_site_fract_y
_atom_site_fract_z
_atom_site_U_iso_or_equiv
_atom_site_adp_type
_atom_site_occupancy
_atom_site_symmetry_multiplicity
_atom_site_calc_flag
_atom_site_refinement_flags
Co1 Co 0.2500 1.0000 0.03616(2) 0.0220(2) Uani 1 2 d S
F2 F -0.21242(16) 1.14814(13) 0.22529(7) 0.0338(5) Uani 1 1 d .
F3 F -0.28618(17) 1.08955(15) 0.28319(7) 0.0398(6) Uani 1 1 d .
F1 F -0.12963(16) 1.06145(15) 0.26891(8) 0.0401(6) Uani 1 1 d .
O2 O 0.15027(18) 0.87733(16) 0.09880(9) 0.0312(6) Uani 1 1 d .
N1 N 0.23181(19) 0.90216(18) -0.00869(10) 0.0221(6) Uani 1 1 d .
O1 O 0.12466(17) 1.00999(15) 0.07202(9) 0.0282(6) Uani 1 1 d .
C8 C -0.2500 1.0000 0.21751(16) 0.0256(10) Uani 1 2 d S
C2 C 0.0123(2) 0.9585(2) 0.12927(11) 0.0217(7) Uani 1 1 d .
C9 C -0.2201(3) 1.0750(3) 0.24931(14) 0.0321(9) Uani 1 1 d .
C7 C -0.0540(2) 1.0263(2) 0.12218(12) 0.0233(7) Uani 1 1 d .
H7 H -0.0420 1.0648 0.0984 0.028 Uiso 1 1 calc R
N2 N 0.1738(2) 0.78750(17) -0.04398(10) 0.0235(6) Uani 1 1 d .
C1 C 0.1034(2) 0.9462(2) 0.09829(12) 0.0243(7) Uani 1 1 d .
C12 C 0.1607(3) 0.8426(2) -0.00900(12) 0.0239(7) Uani 1 1 d .
H12 H 0.1081 0.8393 0.0124 0.029 Uiso 1 1 calc R
C15 C 0.0946(3) 0.7120(2) -0.14130(12) 0.0251(7) Uani 1 1 d .
H15 H 0.1581 0.6862 -0.1414 0.030 Uiso 1 1 calc R
C5 C -0.1563(2) 0.9811(2) 0.18684(12) 0.0214(7) Uani 1 1 d .
C3 C -0.0064(3) 0.9023(2) 0.16526(12) 0.0264(8) Uani 1 1 d .
H3 H 0.0371 0.8564 0.1700 0.032 Uiso 1 1 calc R
C6 C -0.1380(2) 1.0365(2) 0.15040(12) 0.0220(7) Uani 1 1 d .
H6 H -0.1827 1.0812 0.1449 0.026 Uiso 1 1 calc R
C14 C 0.0485(2) 0.7316(2) -0.09947(11) 0.0218(7) Uani 1 1 d .
C4 C -0.0892(2) 0.9139(2) 0.19435(12) 0.0264(8) Uani 1 1 d .
H4 H -0.0998 0.8766 0.2189 0.032 Uiso 1 1 calc R
C16 C 0.0471(3) 0.7303(2) -0.18279(12) 0.0271(8) Uani 1 1 d .
H16 H 0.0783 0.7163 -0.2106 0.033 Uiso 1 1 calc R
C11 C 0.2588(3) 0.8131(2) -0.06750(12) 0.0287(8) Uani 1 1 d .
H11 H 0.2872 0.7869 -0.0933 0.034 Uiso 1 1 calc R
C13 C 0.1084(3) 0.7139(2) -0.05601(13) 0.0285(8) Uani 1 1 d .
H13A H 0.0620 0.7025 -0.0307 0.034 Uiso 1 1 calc R
H13B H 0.1502 0.6637 -0.0605 0.034 Uiso 1 1 calc R
C10 C 0.2933(3) 0.8838(2) -0.04584(13) 0.0288(8) Uani 1 1 d .
H10 H 0.3499 0.9152 -0.0547 0.035 Uiso 1 1 calc R
O3 O 0.5000 0.2500 0.06694(14) 0.0432(10) Uani 1 2 d S

loop_
_atom_site_aniso_label
_atom_site_aniso_U_11
_atom_site_aniso_U_22
_atom_site_aniso_U_33
_atom_site_aniso_U_23
_atom_site_aniso_U_13
_atom_site_aniso_U_12
Co1 0.0197(3) 0.0226(3) 0.0237(4) 0.000 0.000 -0.0021(3)
F2 0.0371(11) 0.0318(12) 0.0324(13) -0.0086(9) 0.0026(9) -0.0094(9)
F3 0.0413(12) 0.0540(15) 0.0241(12) -0.0108(10) 0.0064(10) -0.0049(11)
F1 0.0337(11) 0.0531(14) 0.0336(13) -0.0084(11) -0.0111(10) -0.0070(10)
O2 0.0308(13) 0.0349(14) 0.0278(14) -0.0002(12) 0.0000(11) 0.0067(11)
N1 0.0195(13) 0.0263(15) 0.0204(15) 0.0026(12) -0.0025(11) -0.0046(11)
O1 0.0242(11) 0.0258(13) 0.0346(14) -0.0003(11) 0.0090(10) -0.0038(10)
C8 0.022(2) 0.033(3) 0.021(2) 0.000 0.000 -0.005(2)
C2 0.0207(15) 0.0249(17) 0.0194(17) -0.0040(14) -0.0049(13) -0.0054(13)
C9 0.0307(19) 0.039(2) 0.027(2) -0.0061(17) 0.0006(15) -0.0064(15)
C7 0.0252(16) 0.0227(17) 0.0221(18) 0.0018(13) -0.0024(14) -0.0076(13)
N2 0.0280(15) 0.0231(15) 0.0193(15) 0.0019(12) -0.0049(12) -0.0006(12)
C1 0.0203(15) 0.031(2) 0.0213(18) -0.0063(15) -0.0040(13) -0.0025(14)
C12 0.0276(17) 0.0259(18) 0.0180(18) 0.0025(14) -0.0012(14) -0.0043(14)
C15 0.0267(17) 0.0220(17) 0.0266(19) -0.0014(15) 0.0014(15) -0.0017(13)
C5 0.0193(15) 0.0249(18) 0.0201(17) -0.0015(13) -0.0040(13) -0.0060(12)
C3 0.0242(16) 0.0278(18) 0.0272(19) -0.0005(16) -0.0063(15) 0.0025(14)
C6 0.0204(16) 0.0197(16) 0.0260(19) -0.0023(14) -0.0030(13) -0.0016(13)
C14 0.0290(16) 0.0167(16) 0.0197(17) 0.0021(13) -0.0002(14) -0.0052(13)
C4 0.0273(17) 0.0303(19) 0.0217(18) 0.0047(15) -0.0054(14) -0.0039(14)
C16 0.0386(19) 0.0239(18) 0.0189(18) -0.0011(14) 0.0066(16) -0.0055(15)
C11 0.0273(17) 0.037(2) 0.0212(17) -0.0023(15) 0.0035(15) 0.0018(16)
C13 0.0358(19) 0.0232(18) 0.027(2) 0.0001(15) -0.0066(16) -0.0048(15)
C10 0.0262(17) 0.030(2) 0.030(2) 0.0027(16) -0.0035(15) -0.0041(15)
O3 0.037(2) 0.050(3) 0.042(3) 0.000 0.000 -0.0057(18)

loop_
_atom_type_symbol
_atom_type_description
_atom_type_scat_dispersion_real
_atom_type_scat_dispersion_imag
_atom_type_scat_source
C C 0.0033 0.0016 'International Tables Vol C Tables 4.2.6.8 and 6.1.1.4'
H H 0.0000 0.0000 'International Tables Vol C Tables 4.2.6.8 and 6.1.1.4'
N N 0.0061 0.0033 'International Tables Vol C Tables 4.2.6.8 and 6.1.1.4'
O O 0.0106 0.0060 'International Tables Vol C Tables 4.2.6.8 and 6.1.1.4'
F F 0.0171 0.0103 'International Tables Vol C Tables 4.2.6.8 and 6.1.1.4'
Co Co 0.3494 0.9721 'International Tables Vol C Tables 4.2.6.8 and 6.1.1.4'

loop_
_geom_angle_atom_site_label_1
_geom_angle_atom_site_label_2
_geom_angle_atom_site_label_3
_geom_angle
_geom_angle_site_symmetry_1
_geom_angle_site_symmetry_3
O1 Co1 O1 115.92(16) . 2_575
O1 Co1 N1 107.52(10) . .
O1 Co1 N1 112.32(10) 2_575 .
O1 Co1 N1 112.32(10) . 2_575
O1 Co1 N1 107.52(10) 2_575 2_575
N1 Co1 N1 100.16(16) . 2_575
C12 N1 C10 105.3(3) . .
C12 N1 Co1 128.5(2) . .
C10 N1 Co1 126.2(2) . .
C1 O1 Co1 115.8(2) . .
C9 C8 C9 106.8(4) . 2_475
C9 C8 C5 106.50(18) . .
C9 C8 C5 113.52(19) 2_475 .
C9 C8 C5 113.51(19) . 2_475
C9 C8 C5 106.50(17) 2_475 2_475
C5 C8 C5 110.1(4) . 2_475
C3 C2 C7 119.0(3) . .
C3 C2 C1 120.4(3) . .
C7 C2 C1 120.6(3) . .
F3 C9 F1 107.3(3) . .
F3 C9 F2 106.6(3) . .
F1 C9 F2 106.7(3) . .
F3 C9 C8 113.7(3) . .
F1 C9 C8 111.0(3) . .
F2 C9 C8 111.1(3) . .
C6 C7 C2 120.3(3) . .
C6 C7 H7 119.9 . .
C2 C7 H7 119.9 . .
C12 N2 C11 107.0(3) . .
C12 N2 C13 127.1(3) . .
C11 N2 C13 125.9(3) . .
O2 C1 O1 124.9(3) . .
O2 C1 C2 119.9(3) . .
O1 C1 C2 115.1(3) . .
N1 C12 N2 111.6(3) . .
N1 C12 H12 124.2 . .
N2 C12 H12 124.2 . .
C16 C15 C14 120.9(3) . .
C16 C15 H15 119.6 . .
C14 C15 H15 119.6 . .
C6 C5 C4 118.8(3) . .
C6 C5 C8 117.0(3) . .
C4 C5 C8 124.2(3) . .
C2 C3 C4 120.8(3) . .
C2 C3 H3 119.6 . .
C4 C3 H3 119.6 . .
C7 C6 C5 121.0(3) . .
C7 C6 H6 119.5 . .
C5 C6 H6 119.5 . .
C15 C14 C14 119.3(2) . 6_465
C15 C14 C13 117.2(3) . .
C14 C14 C13 123.5(2) 6_465 .
C3 C4 C5 120.1(3) . .
C3 C4 H4 119.9 . .
C5 C4 H4 119.9 . .
C15 C16 C16 119.8(2) . 6_465
C15 C16 H16 120.1 . .
C16 C16 H16 120.1 6_465 .
C10 C11 N2 106.5(3) . .
C10 C11 H11 126.8 . .
N2 C11 H11 126.8 . .
N2 C13 C14 110.9(3) . .
N2 C13 H13A 109.5 . .
C14 C13 H13A 109.5 . .
N2 C13 H13B 109.5 . .
C14 C13 H13B 109.5 . .
H13A C13 H13B 108.0 . .
C11 C10 N1 109.6(3) . .
C11 C10 H10 125.2 . .
N1 C10 H10 125.2 . .

loop_
_geom_bond_atom_site_label_1
_geom_bond_atom_site_label_2
_geom_bond_distance
_geom_bond_site_symmetry_2
Co1 O1 1.957(2) .
Co1 O1 1.957(2) 2_575
Co1 N1 2.023(3) .
Co1 N1 2.023(3) 2_575
F2 C9 1.344(5) .
F3 C9 1.331(4) .
F1 C9 1.337(4) .
O2 C1 1.243(4) .
N1 C12 1.323(4) .
N1 C10 1.377(5) .
O1 C1 1.287(4) .
C8 C9 1.544(5) .
C8 C9 1.544(5) 2_475
C8 C5 1.550(4) .
C8 C5 1.550(4) 2_475
C2 C3 1.386(5) .
C2 C7 1.390(5) .
C2 C1 1.511(5) .
C7 C6 1.384(5) .
C7 H7 0.9300 .
N2 C12 1.342(4) .
N2 C11 1.371(4) .
N2 C13 1.481(4) .
C12 H12 0.9300 .
C15 C16 1.385(5) .
C15 C14 1.389(5) .
C15 H15 0.9300 .
C5 C6 1.388(5) .
C5 C4 1.392(5) .
C3 C4 1.390(5) .
C3 H3 0.9300 .
C6 H6 0.9300 .
C14 C14 1.402(7) 6_465
C14 C13 1.511(5) .
C4 H4 0.9300 .
C16 C16 1.386(7) 6_465
C16 H16 0.9300 .
C11 C10 1.352(5) .
C11 H11 0.9300 .
C13 H13A 0.9700 .
C13 H13B 0.9700 .
C10 H10 0.9300 .
